data_4337474
loop_
_publ_author_name
'Yadav, Dhirendra'
'Siwatch, Rahul Kumar'
'Sinhababu, Soumen'
'Nagendran, Selvarajan'

_publ_section_title
;
 Aminotroponiminato(chloro)germylene stabilized copper(I) iodide
 complexes: synthesis and structure.
;
_journal_issue 1
_journal_name_full 'Inorganic chemistry'
_journal_page_first 600
_journal_page_last 606
_journal_paper_doi 10.1021/ic402742f
_journal_volume 53
_journal_year 2014
_chemical_formula_moiety 'C25 H33 Cl Cu Ge I N4, C5 H5 N'
_chemical_formula_sum 'C30 H38 Cl Cu Ge I N5'
_chemical_formula_weight 767.16
_chemical_name_systematic
; 
 ? 
;
_space_group_IT_number 61
_symmetry_cell_setting orthorhombic
_symmetry_space_group_name_Hall '-P 2ac 2ab'
_symmetry_space_group_name_H-M 'P b c a'
_atom_sites_solution_hydrogens geom
_atom_sites_solution_primary direct
_atom_sites_solution_secondary difmap
_audit_creation_method SHELXL-97
_cell_angle_alpha 90.00
_cell_angle_beta 90.00
_cell_angle_gamma 90.00
_cell_formula_units_Z 8
_cell_length_a 19.985(3)
_cell_length_b 10.2202(17)
_cell_length_c 32.465(6)
_cell_measurement_temperature 298(2)
_cell_volume 6631.0(19)
_computing_cell_refinement 'Bruker SMART'
_computing_data_collection 'Bruker SMART'
_computing_data_reduction 'Bruker SAINT'
_computing_molecular_graphics 'Bruker SHELXTL'
_computing_publication_material 'Bruker SHELXTL'
_computing_structure_refinement 'SHELXL-97 (Sheldrick, 1997)'
_computing_structure_solution 'SHELXS-97 (Sheldrick, 1990)'
_diffrn_ambient_temperature 298(2)
_diffrn_measured_fraction_theta_full 1.000
_diffrn_measured_fraction_theta_max 1.000
_diffrn_measurement_device_type 'CCD area detector'
_diffrn_measurement_method 'phi and omega scans'
_diffrn_radiation_monochromator graphite
_diffrn_radiation_source 'fine-focus sealed tube'
_diffrn_radiation_type MoK\a
_diffrn_radiation_wavelength 0.71073
_diffrn_reflns_av_R_equivalents 0.0625
_diffrn_reflns_av_sigmaI/netI 0.0440
_diffrn_reflns_limit_h_max 11
_diffrn_reflns_limit_h_min -23
_diffrn_reflns_limit_k_max 12
_diffrn_reflns_limit_k_min -11
_diffrn_reflns_limit_l_max 38
_diffrn_reflns_limit_l_min -38
_diffrn_reflns_number 32976
_diffrn_reflns_theta_full 25.00
_diffrn_reflns_theta_max 25.00
_diffrn_reflns_theta_min 1.25
_exptl_absorpt_coefficient_mu 2.586
_exptl_absorpt_correction_T_max .538
_exptl_absorpt_correction_T_min .270
_exptl_absorpt_correction_type multi-scan
_exptl_absorpt_process_details '(SADABS; Bruker, 2000)'
_exptl_crystal_colour yellow
_exptl_crystal_density_diffrn 1.537
_exptl_crystal_density_method 'not measured'
_exptl_crystal_description block
_exptl_crystal_F_000 3072.0
_exptl_crystal_size_max 0.54
_exptl_crystal_size_mid 0.50
_exptl_crystal_size_min 0.24
_refine_diff_density_max 1.456
_refine_diff_density_min -0.917
_refine_diff_density_rms 0.120
_refine_ls_extinction_method none
_refine_ls_goodness_of_fit_ref 1.304
_refine_ls_hydrogen_treatment mixed
_refine_ls_matrix_type full
_refine_ls_number_parameters 356
_refine_ls_number_reflns 5838
_refine_ls_number_restraints 0
_refine_ls_restrained_S_all 1.304
_refine_ls_R_factor_all 0.0972
_refine_ls_R_factor_gt 0.0799
_refine_ls_shift/su_max 0.002
_refine_ls_shift/su_mean 0.000
_refine_ls_structure_factor_coef Fsqd
_refine_ls_weighting_details 'calc w=1/[\s^2^(Fo^2^)+(0.0607P)^2^+17.1492P] where P=(Fo^2^+2Fc^2^)/3'
_refine_ls_weighting_scheme calc
_refine_ls_wR_factor_gt 0.1615
_refine_ls_wR_factor_ref 0.1687
_reflns_number_gt 4957
_reflns_number_total 5838
_reflns_threshold_expression >2sigma(I)
_cod_data_source_file ic402742f_si_001.cif
_cod_data_source_block compound3
_cod_database_code 4337474

loop_
_symmetry_equiv_pos_as_xyz
'x, y, z'
'-x+1/2, -y, z+1/2'
'-x, y+1/2, -z+1/2'
'x+1/2, -y+1/2, -z'
'-x, -y, -z'
'x-1/2, y, -z-1/2'
'x, -y-1/2, z-1/2'
'-x-1/2, y-1/2, z'

loop_
_atom_site_label
_atom_site_type_symbol
_atom_site_fract_x
_atom_site_fract_y
_atom_site_fract_z
_atom_site_U_iso_or_equiv
_atom_site_adp_type
_atom_site_occupancy
_atom_site_symmetry_multiplicity
_atom_site_calc_flag
_atom_site_refinement_flags
I1 I 0.60277(3) 0.36639(5) 0.150081(18) 0.0545(2) Uani 1 1 d .
Ge1 Ge 0.43349(4) 0.14237(7) 0.14407(2) 0.0346(2) Uani 1 1 d .
Cu1 Cu 0.53841(5) 0.17114(9) 0.11579(3) 0.0399(3) Uani 1 1 d .
N1 N 0.3569(3) 0.2482(6) 0.15146(18) 0.0370(15) Uani 1 1 d .
C7 C 0.3590(4) 0.1465(7) 0.2155(2) 0.0364(17) Uani 1 1 d .
N2 N 0.4183(3) 0.1054(6) 0.20105(17) 0.0342(14) Uani 1 1 d .
C8 C 0.3308(4) 0.3285(9) 0.1172(3) 0.055(2) Uani 1 1 d .
H8A H 0.2833 0.3111 0.1142 0.066 Uiso 1 1 calc R
H8B H 0.3526 0.3013 0.0919 0.066 Uiso 1 1 calc R
N3 N 0.5917(3) -0.0006(6) 0.1252(2) 0.0426(16) Uani 1 1 d .
N4 N 0.5508(3) 0.1975(6) 0.05316(19) 0.0438(16) Uani 1 1 d .
C9 C 0.4650(4) 0.0151(7) 0.2212(2) 0.0422(19) Uani 1 1 d .
H9A H 0.4809 -0.0472 0.2009 0.051 Uiso 1 1 calc R
H9B H 0.4409 -0.0336 0.2421 0.051 Uiso 1 1 calc R
C1 C 0.3232(4) 0.2284(7) 0.1864(2) 0.0372(17) Uani 1 1 d .
C14 C 0.5058(6) 0.1564(9) 0.2788(3) 0.076(3) Uani 1 1 d .
H14A H 0.4716 0.2186 0.2719 0.113 Uiso 1 1 calc R
H14B H 0.5443 0.2019 0.2893 0.113 Uiso 1 1 calc R
H14C H 0.4893 0.0975 0.2995 0.113 Uiso 1 1 calc R
C2 C 0.2596(4) 0.2832(8) 0.1938(3) 0.058(2) Uani 1 1 d .
H2 H 0.2438 0.3343 0.1721 0.069 Uiso 1 1 calc R
C6 C 0.3353(5) 0.1063(8) 0.2545(2) 0.053(2) Uani 1 1 d .
H6 H 0.3644 0.0525 0.2692 0.064 Uiso 1 1 calc R
C19 C 0.6952(7) -0.1123(15) 0.1347(5) 0.117(5) Uani 1 1 d .
H19 H 0.7412 -0.1077 0.1387 0.140 Uiso 1 1 calc R
C24 C 0.5561(6) 0.3382(10) -0.0049(3) 0.073(3) Uani 1 1 d .
H24 H 0.5534 0.4228 -0.0153 0.088 Uiso 1 1 calc R
C23 C 0.5718(6) 0.1145(10) -0.0140(3) 0.077(3) Uani 1 1 d .
H23 H 0.5804 0.0422 -0.0305 0.092 Uiso 1 1 calc R
C25 C 0.5678(5) 0.2355(10) -0.0309(3) 0.067(3) Uani 1 1 d .
H25 H 0.5728 0.2481 -0.0591 0.080 Uiso 1 1 calc R
C11 C 0.5250(4) 0.0807(8) 0.2412(3) 0.054(2) Uani 1 1 d .
H11 H 0.5447 0.1415 0.2213 0.064 Uiso 1 1 calc R
C15 C 0.5778(5) -0.0232(10) 0.2520(3) 0.074(3) Uani 1 1 d .
H15A H 0.6171 0.0190 0.2627 0.111 Uiso 1 1 calc R
H15B H 0.5893 -0.0717 0.2277 0.111 Uiso 1 1 calc R
H15C H 0.5600 -0.0817 0.2724 0.111 Uiso 1 1 calc R
C4 C 0.2222(6) 0.2090(13) 0.2618(4) 0.088(4) Uani 1 1 d .
H4 H 0.1861 0.2132 0.2798 0.105 Uiso 1 1 calc R
C5 C 0.2765(7) 0.1339(12) 0.2742(3) 0.082(3) Uani 1 1 d .
H5 H 0.2722 0.0963 0.3001 0.098 Uiso 1 1 calc R
C22 C 0.5485(5) 0.3165(9) 0.0364(3) 0.062(3) Uani 1 1 d .
H22 H 0.5413 0.3879 0.0536 0.074 Uiso 1 1 calc R
C10 C 0.3406(4) 0.4753(8) 0.1224(3) 0.052(2) Uani 1 1 d .
H10 H 0.3212 0.5012 0.1489 0.062 Uiso 1 1 calc R
C3 C 0.2165(5) 0.2761(10) 0.2265(4) 0.072(3) Uani 1 1 d .
H3 H 0.1775 0.3250 0.2238 0.087 Uiso 1 1 calc R
C16 C 0.5636(5) -0.1181(8) 0.1236(3) 0.064(3) Uani 1 1 d .
H16 H 0.5173 -0.1217 0.1207 0.077 Uiso 1 1 calc R
C21 C 0.5632(5) 0.0990(10) 0.0274(3) 0.070(3) Uani 1 1 d .
H21 H 0.5661 0.0149 0.0383 0.084 Uiso 1 1 calc R
C17 C 0.6563(5) 0.0005(11) 0.1317(3) 0.074(3) Uani 1 1 d .
H17 H 0.6775 0.0810 0.1346 0.089 Uiso 1 1 calc R
C20 C 0.6640(9) -0.2262(14) 0.1317(4) 0.103(5) Uani 1 1 d .
H20 H 0.6887 -0.3032 0.1336 0.123 Uiso 1 1 calc R
C18 C 0.5968(7) -0.2331(10) 0.1257(4) 0.092(4) Uani 1 1 d .
H18 H 0.5748 -0.3129 0.1233 0.111 Uiso 1 1 calc R
Cl1 Cl 0.37681(11) -0.0463(2) 0.12140(7) 0.0593(6) Uani 1 1 d .
C12 C 0.3035(5) 0.5471(11) 0.0884(4) 0.086(4) Uani 1 1 d .
H12A H 0.3236 0.5269 0.0623 0.129 Uiso 1 1 calc R
H12B H 0.3060 0.6397 0.0932 0.129 Uiso 1 1 calc R
H12C H 0.2575 0.5201 0.0883 0.129 Uiso 1 1 calc R
C29 C 0.6252(8) 0.6448(16) 0.0245(5) 0.109(5) Uani 1 1 d .
H29 H 0.5833 0.6073 0.0285 0.131 Uiso 1 1 calc R
C13 C 0.4142(5) 0.5127(10) 0.1226(3) 0.071(3) Uani 1 1 d .
H13A H 0.4325 0.5007 0.0955 0.107 Uiso 1 1 calc R
H13B H 0.4378 0.4583 0.1418 0.107 Uiso 1 1 calc R
H13C H 0.4187 0.6027 0.1306 0.107 Uiso 1 1 calc R
C27 C 0.6302(8) 0.7505(16) 0.0037(5) 0.112(5) Uani 1 1 d .
H27 H 0.5921 0.7924 -0.0061 0.135 Uiso 1 1 calc R
C30 C 0.6785(13) 0.5883(17) 0.0403(5) 0.133(6) Uani 1 1 d .
H30 H 0.6735 0.5123 0.0558 0.160 Uiso 1 1 calc R
N5 N 0.6923(12) 0.8016(16) -0.0042(5) 0.161(6) Uani 1 1 d .
C28 C 0.7396(11) 0.638(2) 0.0346(7) 0.144(7) Uani 1 1 d .
H28 H 0.7763 0.5966 0.0464 0.173 Uiso 1 1 calc R
C26 C 0.7489(9) 0.748(2) 0.0118(8) 0.161(9) Uani 1 1 d .
H26 H 0.7910 0.7838 0.0074 0.193 Uiso 1 1 calc R

loop_
_atom_site_aniso_label
_atom_site_aniso_U_11
_atom_site_aniso_U_22
_atom_site_aniso_U_33
_atom_site_aniso_U_23
_atom_site_aniso_U_13
_atom_site_aniso_U_12
I1 0.0529(4) 0.0474(3) 0.0632(4) -0.0071(3) -0.0083(3) -0.0046(3)
Ge1 0.0326(4) 0.0367(4) 0.0345(4) 0.0032(3) 0.0040(3) 0.0021(3)
Cu1 0.0360(5) 0.0396(5) 0.0441(5) 0.0028(4) 0.0064(4) 0.0011(4)
N1 0.025(3) 0.042(4) 0.044(4) 0.014(3) -0.002(3) 0.009(3)
C7 0.047(5) 0.031(4) 0.031(4) -0.008(3) 0.002(3) -0.003(3)
N2 0.040(4) 0.035(3) 0.027(3) 0.005(2) 0.001(3) 0.003(3)
C8 0.045(5) 0.074(6) 0.047(5) 0.011(4) -0.001(4) 0.015(5)
N3 0.032(4) 0.046(4) 0.050(4) -0.004(3) 0.003(3) 0.009(3)
N4 0.047(4) 0.040(4) 0.044(4) 0.001(3) 0.010(3) -0.006(3)
C9 0.054(5) 0.027(4) 0.047(4) 0.005(3) 0.001(4) 0.007(4)
C1 0.038(4) 0.028(4) 0.046(5) -0.005(3) 0.010(4) -0.001(3)
C14 0.095(8) 0.043(5) 0.089(7) -0.005(5) -0.035(7) -0.003(5)
C2 0.043(5) 0.047(5) 0.083(6) 0.002(5) 0.013(5) 0.007(4)
C6 0.060(6) 0.055(5) 0.044(5) 0.000(4) 0.017(4) -0.008(4)
C19 0.086(9) 0.109(11) 0.154(13) -0.038(10) -0.058(9) 0.066(9)
C24 0.104(9) 0.061(6) 0.054(6) 0.018(5) 0.006(6) 0.014(6)
C23 0.118(10) 0.065(7) 0.047(6) -0.011(5) 0.016(6) -0.006(6)
C25 0.084(7) 0.075(7) 0.042(5) -0.003(5) 0.009(5) -0.017(6)
C11 0.058(6) 0.043(5) 0.060(6) 0.016(4) -0.013(4) -0.014(4)
C15 0.054(6) 0.068(6) 0.099(8) 0.017(6) -0.023(6) 0.007(5)
C4 0.077(9) 0.104(9) 0.082(8) -0.018(7) 0.050(7) -0.027(7)
C5 0.095(9) 0.098(9) 0.052(6) -0.010(6) 0.028(6) -0.020(7)
C22 0.072(7) 0.054(6) 0.059(6) -0.006(5) 0.015(5) 0.004(5)
C10 0.050(5) 0.047(5) 0.058(5) 0.017(4) 0.010(4) 0.009(4)
C3 0.038(6) 0.064(6) 0.114(9) -0.014(6) 0.034(6) 0.009(5)
C16 0.051(6) 0.034(5) 0.109(8) 0.008(5) 0.014(5) 0.012(4)
C21 0.098(8) 0.051(6) 0.061(6) -0.005(5) 0.016(6) -0.013(6)
C17 0.054(6) 0.077(7) 0.091(7) -0.012(6) -0.019(5) 0.010(6)
C20 0.132(13) 0.078(9) 0.099(9) 0.000(7) -0.009(9) 0.060(9)
C18 0.104(10) 0.046(6) 0.128(10) 0.017(6) 0.043(9) 0.018(6)
Cl1 0.0503(13) 0.0603(14) 0.0674(14) -0.0235(11) 0.0045(11) -0.0104(11)
C12 0.049(6) 0.083(8) 0.125(9) 0.053(7) -0.010(6) 0.011(5)
C29 0.087(11) 0.091(11) 0.150(14) 0.006(10) 0.007(10) -0.013(9)
C13 0.067(7) 0.076(7) 0.070(7) 0.014(5) -0.023(5) -0.014(5)
C27 0.101(12) 0.092(11) 0.144(13) -0.001(10) -0.016(10) 0.004(9)
C30 0.18(2) 0.096(11) 0.125(13) 0.002(10) 0.039(14) -0.002(14)
N5 0.193(18) 0.135(13) 0.157(13) -0.015(10) 0.061(14) -0.028(14)
C28 0.107(15) 0.154(19) 0.170(19) 0.007(14) 0.000(13) 0.017(13)
C26 0.056(10) 0.165(19) 0.26(3) 0.015(18) 0.032(13) -0.005(11)

loop_
_atom_type_symbol
_atom_type_description
_atom_type_scat_dispersion_real
_atom_type_scat_dispersion_imag
_atom_type_scat_source
C C 0.0033 0.0016 'International Tables Vol C Tables 4.2.6.8 and 6.1.1.4'
H H 0.0000 0.0000 'International Tables Vol C Tables 4.2.6.8 and 6.1.1.4'
N N 0.0061 0.0033 'International Tables Vol C Tables 4.2.6.8 and 6.1.1.4'
Cl Cl 0.1484 0.1585 'International Tables Vol C Tables 4.2.6.8 and 6.1.1.4'
Cu Cu 0.3201 1.2651 'International Tables Vol C Tables 4.2.6.8 and 6.1.1.4'
Ge Ge 0.1547 1.8001 'International Tables Vol C Tables 4.2.6.8 and 6.1.1.4'
I I -0.4742 1.8119 'International Tables Vol C Tables 4.2.6.8 and 6.1.1.4'

loop_
_geom_angle_atom_site_label_1
_geom_angle_atom_site_label_2
_geom_angle_atom_site_label_3
_geom_angle
N1 Ge1 N2 82.0(2)
N1 Ge1 Cu1 135.53(19)
N2 Ge1 Cu1 123.67(19)
N1 Ge1 Cl1 96.8(2)
N2 Ge1 Cl1 93.69(19)
Cu1 Ge1 Cl1 114.65(7)
N4 Cu1 N3 101.1(3)
N4 Cu1 Ge1 121.14(19)
N3 Cu1 Ge1 107.49(18)
N4 Cu1 I1 105.06(18)
N3 Cu1 I1 109.21(18)
Ge1 Cu1 I1 111.94(4)
C1 N1 C8 123.1(6)
C1 N1 Ge1 115.4(5)
C8 N1 Ge1 120.5(5)
N2 C7 C6 121.3(7)
N2 C7 C1 112.8(6)
C6 C7 C1 125.8(7)
C7 N2 C9 127.0(6)
C7 N2 Ge1 114.7(5)
C9 N2 Ge1 117.1(5)
N1 C8 C10 114.7(7)
N1 C8 H8A 108.6
C10 C8 H8A 108.6
N1 C8 H8B 108.6
C10 C8 H8B 108.6
H8A C8 H8B 107.6
C17 N3 C16 115.6(8)
C17 N3 Cu1 121.6(6)
C16 N3 Cu1 122.8(6)
C21 N4 C22 116.2(8)
C21 N4 Cu1 122.8(6)
C22 N4 Cu1 121.1(6)
N2 C9 C11 114.5(6)
N2 C9 H9A 108.6
C11 C9 H9A 108.6
N2 C9 H9B 108.6
C11 C9 H9B 108.6
H9A C9 H9B 107.6
N1 C1 C2 122.6(7)
N1 C1 C7 113.1(6)
C2 C1 C7 124.3(7)
C11 C14 H14A 109.5
C11 C14 H14B 109.5
H14A C14 H14B 109.5
C11 C14 H14C 109.5
H14A C14 H14C 109.5
H14B C14 H14C 109.5
C3 C2 C1 132.7(9)
C3 C2 H2 113.7
C1 C2 H2 113.7
C5 C6 C7 130.3(10)
C5 C6 H6 114.9
C7 C6 H6 114.9
C20 C19 C17 117.4(12)
C20 C19 H19 121.3
C17 C19 H19 121.3
C25 C24 C22 119.9(9)
C25 C24 H24 120.0
C22 C24 H24 120.0
C25 C23 C21 119.8(9)
C25 C23 H23 120.1
C21 C23 H23 120.1
C23 C25 C24 117.5(9)
C23 C25 H25 121.3
C24 C25 H25 121.3
C14 C11 C9 112.0(8)
C14 C11 C15 110.3(8)
C9 C11 C15 109.6(7)
C14 C11 H11 108.3
C9 C11 H11 108.3
C15 C11 H11 108.3
C11 C15 H15A 109.5
C11 C15 H15B 109.5
H15A C15 H15B 109.5
C11 C15 H15C 109.5
H15A C15 H15C 109.5
H15B C15 H15C 109.5
C3 C4 C5 126.6(10)
C3 C4 H4 116.7
C5 C4 H4 116.7
C6 C5 C4 130.6(10)
C6 C5 H5 114.7
C4 C5 H5 114.7
N4 C22 C24 123.0(9)
N4 C22 H22 118.5
C24 C22 H22 118.5
C12 C10 C13 110.8(7)
C12 C10 C8 109.4(8)
C13 C10 C8 111.9(7)
C12 C10 H10 108.2
C13 C10 H10 108.2
C8 C10 H10 108.2
C4 C3 C2 129.6(10)
C4 C3 H3 115.2
C2 C3 H3 115.2
N3 C16 C18 125.2(10)
N3 C16 H16 117.4
C18 C16 H16 117.4
N4 C21 C23 123.6(9)
N4 C21 H21 118.2
C23 C21 H21 118.2
N3 C17 C19 123.7(11)
N3 C17 H17 118.2
C19 C17 H17 118.2
C19 C20 C18 121.4(11)
C19 C20 H20 119.3
C18 C20 H20 119.3
C16 C18 C20 116.6(12)
C16 C18 H18 121.7
C20 C18 H18 121.7
C10 C12 H12A 109.5
C10 C12 H12B 109.5
H12A C12 H12B 109.5
C10 C12 H12C 109.5
H12A C12 H12C 109.5
H12B C12 H12C 109.5
C27 C29 C30 120.9(16)
C27 C29 H29 119.5
C30 C29 H29 119.5
C10 C13 H13A 109.5
C10 C13 H13B 109.5
H13A C13 H13B 109.5
C10 C13 H13C 109.5
H13A C13 H13C 109.5
H13B C13 H13C 109.5
C29 C27 N5 119.5(16)
C29 C27 H27 120.3
N5 C27 H27 120.3
C29 C30 C28 121.2(18)
C29 C30 H30 119.4
C28 C30 H30 119.4
C26 N5 C27 121.8(17)
C30 C28 C26 121.0(19)
C30 C28 H28 119.5
C26 C28 H28 119.5
C28 C26 N5 115.4(17)
C28 C26 H26 122.3
N5 C26 H26 122.3

loop_
_geom_bond_atom_site_label_1
_geom_bond_atom_site_label_2
_geom_bond_distance
I1 Cu1 2.6223(11)
Ge1 N1 1.890(6)
Ge1 N2 1.912(5)
Ge1 Cu1 2.3079(12)
Ge1 Cl1 2.354(2)
Cu1 N4 2.066(6)
Cu1 N3 2.076(6)
N1 C1 1.334(9)
N1 C8 1.477(9)
C7 N2 1.341(9)
C7 C6 1.413(10)
C7 C1 1.452(10)
N2 C9 1.467(9)
C8 C10 1.522(12)
C8 H8A 0.9700
C8 H8B 0.9700
N3 C17 1.308(11)
N3 C16 1.328(11)
N4 C21 1.331(11)
N4 C22 1.333(11)
C9 C11 1.521(11)
C9 H9A 0.9700
C9 H9B 0.9700
C1 C2 1.408(11)
C14 C11 1.496(13)
C14 H14A 0.9600
C14 H14B 0.9600
C14 H14C 0.9600
C2 C3 1.369(12)
C2 H2 0.9300
C6 C5 1.367(14)
C6 H6 0.9300
C19 C20 1.324(19)
C19 C17 1.393(14)
C19 H19 0.9300
C24 C25 1.367(13)
C24 C22 1.367(13)
C24 H24 0.9300
C23 C25 1.355(14)
C23 C21 1.364(13)
C23 H23 0.9300
C25 H25 0.9300
C11 C15 1.538(12)
C11 H11 0.9800
C15 H15A 0.9600
C15 H15B 0.9600
C15 H15C 0.9600
C4 C3 1.342(16)
C4 C5 1.389(16)
C4 H4 0.9300
C5 H5 0.9300
C22 H22 0.9300
C10 C12 1.519(12)
C10 C13 1.519(12)
C10 H10 0.9800
C3 H3 0.9300
C16 C18 1.352(13)
C16 H16 0.9300
C21 H21 0.9300
C17 H17 0.9300
C20 C18 1.358(17)
C20 H20 0.9300
C18 H18 0.9300
C12 H12A 0.9600
C12 H12B 0.9600
C12 H12C 0.9600
C29 C27 1.279(19)
C29 C30 1.32(2)
C29 H29 0.9300
C13 H13A 0.9600
C13 H13B 0.9600
C13 H13C 0.9600
C27 N5 1.37(2)
C27 H27 0.9300
C30 C28 1.34(2)
C30 H30 0.9300
N5 C26 1.36(2)
C28 C26 1.36(2)
C28 H28 0.9300
C26 H26 0.9300

loop_
_geom_torsion_atom_site_label_1
_geom_torsion_atom_site_label_2
_geom_torsion_atom_site_label_3
_geom_torsion_atom_site_label_4
_geom_torsion
N1 Ge1 Cu1 N4 -68.3(3)
N2 Ge1 Cu1 N4 175.5(3)
Cl1 Ge1 Cu1 N4 62.5(2)
N1 Ge1 Cu1 N3 176.4(3)
N2 Ge1 Cu1 N3 60.3(3)
Cl1 Ge1 Cu1 N3 -52.8(2)
N1 Ge1 Cu1 I1 56.5(3)
N2 Ge1 Cu1 I1 -59.7(2)
Cl1 Ge1 Cu1 I1 -172.68(7)
N2 Ge1 N1 C1 -12.5(5)
Cu1 Ge1 N1 C1 -143.6(4)
Cl1 Ge1 N1 C1 80.3(5)
N2 Ge1 N1 C8 177.9(6)
Cu1 Ge1 N1 C8 46.9(7)
Cl1 Ge1 N1 C8 -89.3(6)
C6 C7 N2 C9 1.7(11)
C1 C7 N2 C9 -175.8(6)
C6 C7 N2 Ge1 168.4(6)
C1 C7 N2 Ge1 -9.1(8)
N1 Ge1 N2 C7 11.8(5)
Cu1 Ge1 N2 C7 152.4(4)
Cl1 Ge1 N2 C7 -84.5(5)
N1 Ge1 N2 C9 180.0(5)
Cu1 Ge1 N2 C9 -39.5(6)
Cl1 Ge1 N2 C9 83.6(5)
C1 N1 C8 C10 81.8(10)
Ge1 N1 C8 C10 -109.5(7)
N4 Cu1 N3 C17 85.9(7)
Ge1 Cu1 N3 C17 -146.2(7)
I1 Cu1 N3 C17 -24.6(8)
N4 Cu1 N3 C16 -91.8(7)
Ge1 Cu1 N3 C16 36.2(7)
I1 Cu1 N3 C16 157.8(7)
N3 Cu1 N4 C21 25.1(8)
Ge1 Cu1 N4 C21 -93.3(7)
I1 Cu1 N4 C21 138.7(7)
N3 Cu1 N4 C22 -153.1(7)
Ge1 Cu1 N4 C22 88.4(7)
I1 Cu1 N4 C22 -39.5(7)
C7 N2 C9 C11 -102.7(9)
Ge1 N2 C9 C11 90.9(7)
C8 N1 C1 C2 -0.3(11)
Ge1 N1 C1 C2 -169.5(6)
C8 N1 C1 C7 -179.9(7)
Ge1 N1 C1 C7 10.9(8)
N2 C7 C1 N1 -1.0(9)
C6 C7 C1 N1 -178.4(7)
N2 C7 C1 C2 179.4(7)
C6 C7 C1 C2 2.0(12)
N1 C1 C2 C3 179.7(9)
C7 C1 C2 C3 -0.8(15)
N2 C7 C6 C5 -178.2(9)
C1 C7 C6 C5 -1.0(14)
C21 C23 C25 C24 1.0(17)
C22 C24 C25 C23 -0.5(17)
N2 C9 C11 C14 70.6(9)
N2 C9 C11 C15 -166.7(7)
C7 C6 C5 C4 0.4(19)
C3 C4 C5 C6 -2(2)
C21 N4 C22 C24 2.0(14)
Cu1 N4 C22 C24 -179.7(8)
C25 C24 C22 N4 -1.1(17)
N1 C8 C10 C12 -172.2(7)
N1 C8 C10 C13 64.6(10)
C5 C4 C3 C2 3(2)
C1 C2 C3 C4 -2.2(19)
C17 N3 C16 C18 -4.0(16)
Cu1 N3 C16 C18 173.7(9)
C22 N4 C21 C23 -1.4(15)
Cu1 N4 C21 C23 -179.7(9)
C25 C23 C21 N4 -0.1(18)
C16 N3 C17 C19 3.4(16)
Cu1 N3 C17 C19 -174.4(10)
C20 C19 C17 N3 -2(2)
C17 C19 C20 C18 0(2)
N3 C16 C18 C20 2.7(19)
C19 C20 C18 C16 -1(2)
C30 C29 C27 N5 4(3)
C27 C29 C30 C28 -1(3)
C29 C27 N5 C26 -4(3)
C29 C30 C28 C26 -1(3)
C30 C28 C26 N5 0(3)
C27 N5 C26 C28 2(3)
